data_4067916
loop_
_publ_author_name
'Matt, Benjamin'
'Moussa, Jamal'
'Chamoreau, Lise-Marie'
'Afonso, Carlos'
'Proust, Anna'
'Amouri, Hani'
'Izzet, Guillaume'

_publ_section_title
;
 Elegant Approach to the Synthesis of a Unique Heteroleptic Cyclometalated
 Iridium(III)-Polyoxometalate Conjugate
;
_journal_issue 1
_journal_name_full Organometallics
_journal_page_first 35
_journal_paper_doi 10.1021/om200910p
_journal_volume 31
_journal_year 2012
_chemical_formula_moiety 'C11 H13 N O2 Si'
_chemical_formula_sum 'C11 H13 N O2 Si'
_chemical_formula_weight 219.31
_chemical_name_systematic
;
 ?
;
_space_group_IT_number 14
_symmetry_cell_setting monoclinic
_symmetry_Int_Tables_number 14
_symmetry_space_group_name_Hall '-P 2yn'
_symmetry_space_group_name_H-M 'P 1 21/n 1'
_atom_sites_solution_hydrogens mixed
_atom_sites_solution_primary direct
_atom_sites_solution_secondary difmap
_audit_creation_method SHELXL-97
_cell_angle_alpha 90.00
_cell_angle_beta 115.3860(10)
_cell_angle_gamma 90.00
_cell_formula_units_Z 4
_cell_length_a 11.9729(4)
_cell_length_b 9.3725(2)
_cell_length_c 12.0227(4)
_cell_measurement_reflns_used 4939
_cell_measurement_temperature 200(2)
_cell_measurement_theta_max 29.8
_cell_measurement_theta_min 2.9
_cell_volume 1218.87(6)
_computing_cell_refinement 'Bruker SAINT'
_computing_data_collection 'Bruker APEX2'
_computing_data_reduction 'Bruker SAINT'
_computing_molecular_graphics 'DIAMOND. Crystal Impact GbR, Bonn, Germany'
_computing_publication_material 'WinGX publication routines (Farrugia, 1999)'
_computing_structure_refinement 'SHELXL-97 (Sheldrick, 2008)'
_computing_structure_solution 'SIR92 (Giacovazzo et al, 1993)'
_diffrn_ambient_temperature 200(2)
_diffrn_measured_fraction_theta_full 0.997
_diffrn_measured_fraction_theta_max 0.997
_diffrn_measurement_device_type 'Bruker APEX-II CCD'
_diffrn_measurement_method '\f and \w scans'
_diffrn_radiation_source 'fine-focus sealed tube'
_diffrn_radiation_type MoK\a
_diffrn_radiation_wavelength 0.71073
_diffrn_reflns_av_R_equivalents 0.0203
_diffrn_reflns_av_sigmaI/netI 0.0207
_diffrn_reflns_limit_h_max 16
_diffrn_reflns_limit_h_min -16
_diffrn_reflns_limit_k_max 12
_diffrn_reflns_limit_k_min -13
_diffrn_reflns_limit_l_max 17
_diffrn_reflns_limit_l_min -16
_diffrn_reflns_number 14120
_diffrn_reflns_theta_full 30.22
_diffrn_reflns_theta_max 30.22
_diffrn_reflns_theta_min 2.01
_diffrn_standards_number 0
_exptl_absorpt_coefficient_mu 0.174
_exptl_absorpt_correction_T_max 0.746
_exptl_absorpt_correction_T_min 0.698
_exptl_absorpt_correction_type multi-scan
_exptl_absorpt_process_details
; 
SADABS, Bruker AXS Inc., Madison, 
Wisconsin, USA. or Sheldrick, G. M. (1996)
;
_exptl_crystal_colour colourless
_exptl_crystal_density_diffrn 1.195
_exptl_crystal_density_method 'not measured'
_exptl_crystal_description needle
_exptl_crystal_F_000 464
_exptl_crystal_size_max 0.44
_exptl_crystal_size_mid 0.13
_exptl_crystal_size_min 0.09
_refine_diff_density_max 0.373
_refine_diff_density_min -0.204
_refine_diff_density_rms 0.047
_refine_ls_extinction_method none
_refine_ls_goodness_of_fit_ref 1.045
_refine_ls_hydrogen_treatment constr
_refine_ls_matrix_type full
_refine_ls_number_parameters 139
_refine_ls_number_reflns 3628
_refine_ls_number_restraints 0
_refine_ls_restrained_S_all 1.045
_refine_ls_R_factor_all 0.0547
_refine_ls_R_factor_gt 0.0392
_refine_ls_shift/su_max 0.001
_refine_ls_shift/su_mean 0.000
_refine_ls_structure_factor_coef Fsqd
_refine_ls_weighting_details 'calc w=1/[\s^2^(Fo^2^)+(0.0635P)^2^+0.2028P] where P=(Fo^2^+2Fc^2^)/3'
_refine_ls_weighting_scheme calc
_refine_ls_wR_factor_gt 0.1061
_refine_ls_wR_factor_ref 0.1160
_reflns_number_gt 2801
_reflns_number_total 3628
_reflns_threshold_expression >2\s(I)
_cod_data_source_file om200910p_si_002.cif
_cod_data_source_block bm187_0m
_cod_original_sg_symbol_H-M 'P 21/n'
_cod_database_code 4067916

loop_
_symmetry_equiv_pos_as_xyz
'x, y, z'
'-x+1/2, y+1/2, -z+1/2'
'-x, -y, -z'
'x-1/2, -y-1/2, z-1/2'

loop_
_atom_site_label
_atom_site_type_symbol
_atom_site_fract_x
_atom_site_fract_y
_atom_site_fract_z
_atom_site_U_iso_or_equiv
_atom_site_adp_type
_atom_site_occupancy
_atom_site_symmetry_multiplicity
_atom_site_calc_flag
_atom_site_refinement_flags
Si1 Si 0.48574(4) 0.23506(4) 0.59253(3) 0.03459(12) Uani 1 1 d .
N1 N 0.68511(10) -0.13887(10) 1.10157(9) 0.0292(2) Uani 1 1 d .
O1 O 0.77201(10) -0.31866(10) 1.29536(8) 0.0425(3) Uani 1 1 d .
O2 O 0.69382(9) -0.50679(9) 1.17151(8) 0.0368(2) Uani 1 1 d .
H2 H 0.7292 -0.5565 1.2327 0.055 Uiso 1 1 d R
C1 C 0.71518(11) -0.36969(12) 1.19466(11) 0.0287(2) Uani 1 1 d .
C2 C 0.66100(11) -0.27894(12) 1.08131(11) 0.0266(2) Uani 1 1 d .
C3 C 0.59220(12) -0.33478(13) 0.96495(11) 0.0321(3) Uani 1 1 d .
H3 H 0.5755 -0.4342 0.9541 0.038 Uiso 1 1 calc R
C4 C 0.54813(13) -0.24354(13) 0.86468(11) 0.0337(3) Uani 1 1 d .
H4 H 0.5002 -0.2792 0.7841 0.040 Uiso 1 1 calc R
C5 C 0.57510(11) -0.09911(13) 0.88376(11) 0.0303(3) Uani 1 1 d .
C6 C 0.64277(12) -0.05206(13) 1.00487(11) 0.0312(3) Uani 1 1 d .
H6 H 0.6593 0.0471 1.0186 0.037 Uiso 1 1 calc R
C7 C 0.53832(12) 0.00341(13) 0.78577(11) 0.0338(3) Uani 1 1 d .
C8 C 0.51282(13) 0.09386(14) 0.70741(12) 0.0370(3) Uani 1 1 d .
C9 C 0.32787(17) 0.2147(2) 0.46814(16) 0.0580(5) Uani 1 1 d .
H9A H 0.3246 0.1299 0.4191 0.087 Uiso 1 1 calc R
H9B H 0.3065 0.2993 0.4152 0.087 Uiso 1 1 calc R
H9C H 0.2689 0.2040 0.5042 0.087 Uiso 1 1 calc R
C10 C 0.60457(19) 0.2137(2) 0.53331(18) 0.0574(4) Uani 1 1 d .
H10A H 0.6871 0.2186 0.6020 0.086 Uiso 1 1 calc R
H10B H 0.5956 0.2901 0.4744 0.086 Uiso 1 1 calc R
H10C H 0.5939 0.1210 0.4922 0.086 Uiso 1 1 calc R
C11 C 0.50728(17) 0.41018(16) 0.67150(16) 0.0517(4) Uani 1 1 d .
H11A H 0.4405 0.4253 0.6968 0.078 Uiso 1 1 calc R
H11B H 0.5058 0.4864 0.6151 0.078 Uiso 1 1 calc R
H11C H 0.5870 0.4112 0.7443 0.078 Uiso 1 1 calc R

loop_
_atom_site_aniso_label
_atom_site_aniso_U_11
_atom_site_aniso_U_22
_atom_site_aniso_U_33
_atom_site_aniso_U_23
_atom_site_aniso_U_13
_atom_site_aniso_U_12
Si1 0.0450(2) 0.02845(19) 0.02841(19) 0.00695(13) 0.01393(16) 0.00526(14)
N1 0.0393(5) 0.0207(4) 0.0245(5) 0.0005(3) 0.0108(4) -0.0017(4)
O1 0.0617(6) 0.0263(4) 0.0265(4) 0.0022(3) 0.0065(4) -0.0042(4)
O2 0.0508(5) 0.0201(4) 0.0303(4) 0.0028(3) 0.0087(4) -0.0010(4)
C1 0.0336(6) 0.0217(5) 0.0282(6) 0.0018(4) 0.0108(5) -0.0011(4)
C2 0.0311(6) 0.0211(5) 0.0262(5) 0.0009(4) 0.0110(4) -0.0015(4)
C3 0.0390(6) 0.0230(5) 0.0290(6) -0.0012(4) 0.0095(5) -0.0048(5)
C4 0.0400(6) 0.0287(6) 0.0246(5) -0.0019(4) 0.0064(5) -0.0035(5)
C5 0.0352(6) 0.0268(5) 0.0255(6) 0.0027(4) 0.0099(5) 0.0006(4)
C6 0.0429(7) 0.0208(5) 0.0263(5) 0.0008(4) 0.0114(5) -0.0012(5)
C7 0.0401(7) 0.0297(6) 0.0265(6) 0.0012(4) 0.0094(5) -0.0008(5)
C8 0.0451(7) 0.0319(6) 0.0288(6) 0.0025(5) 0.0107(5) 0.0008(5)
C9 0.0581(10) 0.0535(10) 0.0418(8) 0.0073(7) 0.0017(7) 0.0120(8)
C10 0.0753(12) 0.0491(9) 0.0645(11) 0.0065(8) 0.0459(10) 0.0057(8)
C11 0.0706(11) 0.0346(7) 0.0555(9) -0.0017(7) 0.0324(9) 0.0003(7)

loop_
_atom_type_symbol
_atom_type_description
_atom_type_scat_dispersion_real
_atom_type_scat_dispersion_imag
_atom_type_scat_source
C C 0.0033 0.0016 'International Tables Vol C Tables 4.2.6.8 and 6.1.1.4'
H H 0.0000 0.0000 'International Tables Vol C Tables 4.2.6.8 and 6.1.1.4'
N N 0.0061 0.0033 'International Tables Vol C Tables 4.2.6.8 and 6.1.1.4'
O O 0.0106 0.0060 'International Tables Vol C Tables 4.2.6.8 and 6.1.1.4'
Si Si 0.0817 0.0704 'International Tables Vol C Tables 4.2.6.8 and 6.1.1.4'

loop_
_geom_angle_atom_site_label_1
_geom_angle_atom_site_label_2
_geom_angle_atom_site_label_3
_geom_angle
C8 Si1 C9 108.84(8)
C8 Si1 C10 107.06(8)
C9 Si1 C10 111.39(10)
C8 Si1 C11 108.11(7)
C9 Si1 C11 111.98(8)
C10 Si1 C11 109.29(8)
C6 N1 C2 117.90(10)
C1 O2 H2 112.7
O1 C1 O2 125.09(11)
O1 C1 C2 121.78(11)
O2 C1 C2 113.14(10)
N1 C2 C3 122.71(11)
N1 C2 C1 114.48(10)
C3 C2 C1 122.82(10)
C4 C3 C2 119.02(11)
C4 C3 H3 120.5
C2 C3 H3 120.5
C3 C4 C5 118.93(11)
C3 C4 H4 120.5
C5 C4 H4 120.5
C4 C5 C6 117.98(11)
C4 C5 C7 123.34(11)
C6 C5 C7 118.68(11)
N1 C6 C5 123.43(11)
N1 C6 H6 118.3
C5 C6 H6 118.3
C8 C7 C5 176.49(14)
C7 C8 Si1 175.91(13)
Si1 C9 H9A 109.5
Si1 C9 H9B 109.5
H9A C9 H9B 109.5
Si1 C9 H9C 109.5
H9A C9 H9C 109.5
H9B C9 H9C 109.5
Si1 C10 H10A 109.5
Si1 C10 H10B 109.5
H10A C10 H10B 109.5
Si1 C10 H10C 109.5
H10A C10 H10C 109.5
H10B C10 H10C 109.5
Si1 C11 H11A 109.5
Si1 C11 H11B 109.5
H11A C11 H11B 109.5
Si1 C11 H11C 109.5
H11A C11 H11C 109.5
H11B C11 H11C 109.5

loop_
_geom_bond_atom_site_label_1
_geom_bond_atom_site_label_2
_geom_bond_distance
Si1 C8 1.8386(14)
Si1 C9 1.8499(17)
Si1 C10 1.8546(17)
Si1 C11 1.8580(16)
N1 C6 1.3286(15)
N1 C2 1.3438(14)
O1 C1 1.2047(14)
O2 C1 1.3164(14)
O2 H2 0.8188
C1 C2 1.4978(16)
C2 C3 1.3862(16)
C3 C4 1.3848(17)
C3 H3 0.9500
C4 C5 1.3877(17)
C4 H4 0.9500
C5 C6 1.3998(16)
C5 C7 1.4354(17)
C6 H6 0.9500
C7 C8 1.2053(18)
C9 H9A 0.9800
C9 H9B 0.9800
C9 H9C 0.9800
C10 H10A 0.9800
C10 H10B 0.9800
C10 H10C 0.9800
C11 H11A 0.9800
C11 H11B 0.9800
C11 H11C 0.9800
